data_1569210
loop_
_publ_author_name
'Zhang, Shengbo'
'Xue, Yingying'
'Wu, Yanfen'
'Zhang, Yu-Xiao'
'Tan, Ting'
'Niu, Zhiqiang'

_publ_section_title
;
 PET recycling under mild conditions <i>via</i> substituent-modulated
 intramolecular hydrolysis.
;
_journal_issue 24
_journal_name_full 'Chemical science'
_journal_page_first 6558
_journal_page_last 6563
_journal_paper_doi 10.1039/d3sc01161e
_journal_volume 14
_journal_year 2023
_chemical_formula_moiety 'C22 H24 Cl2 N4 O4 Zn2, 2(N O3)'
_chemical_formula_sum 'C22 H24 Cl2 N6 O10 Zn2'
_chemical_formula_weight 734.11
_space_group_crystal_system monoclinic
_space_group_IT_number 14
_space_group_name_Hall '-P 2yn'
_space_group_name_H-M_alt 'P 1 21/n 1'
_atom_sites_solution_hydrogens mixed
_atom_sites_solution_primary direct
_audit_creation_date 2022-02-26
_audit_creation_method
;
Olex2 1.3
(compiled 2020.11.12 svn.r5f609507 for OlexSys, GUI svn.r6408)
;
_audit_update_record
;
2022-09-06 deposited with the CCDC.	2023-05-25 downloaded from the CCDC.
;
_cell_angle_alpha 90
_cell_angle_beta 105.3664(8)
_cell_angle_gamma 90
_cell_formula_units_Z 2
_cell_length_a 8.37106(7)
_cell_length_b 17.24574(11)
_cell_length_c 9.47691(8)
_cell_measurement_reflns_used 13998
_cell_measurement_temperature 172.99(10)
_cell_measurement_theta_max 66.5340
_cell_measurement_theta_min 4.7740
_cell_volume 1319.226(18)
_computing_cell_refinement 'CrysAlisPro 1.171.40.78a (Rigaku OD, 2020)'
_computing_data_collection 'CrysAlisPro 1.171.40.78a (Rigaku OD, 2020)'
_computing_data_reduction 'CrysAlisPro 1.171.40.78a (Rigaku OD, 2020)'
_computing_molecular_graphics 'Olex2 1.3 (Dolomanov et al., 2009)'
_computing_publication_material 'Olex2 1.3 (Dolomanov et al., 2009)'
_computing_structure_refinement 'SHELXL 2018/1 (Sheldrick, 2015)'
_computing_structure_solution 'SHELXS  (Sheldrick, 2008)'
_diffrn_ambient_environment N~2~
_diffrn_ambient_temperature 172.99(10)
_diffrn_detector 'Hybrid Pixel Array Detector'
_diffrn_detector_area_resol_mean 10.0000
_diffrn_measured_fraction_theta_full 0.985
_diffrn_measured_fraction_theta_max 0.985
_diffrn_measurement_details
;
List of Runs (angles in degrees, time in seconds):

  # Type    Start    End  Width  t~exp~   \w     \q     \k     \f   Frames
#--------------------------------------------------------------------------
  1  \w     75.00 133.00   0.50    0.50    --   43.60  55.00 -90.00  116
  2  \w     69.00 133.00   0.50    0.50    --   43.60  37.00  60.00  128
  3  \w     19.00  51.00   0.50    0.50    --   43.60  37.00  60.00   64
  4  \w      4.00  70.00   0.50    0.50    --   43.60  55.00 -90.00  132
  5  \w    102.00 133.00   0.50    0.50    --   43.60  55.00 -60.00   62
  6  \w    -44.00 133.00   0.50    0.50    --   43.60  55.00   0.00  354
  7  \w     35.00  61.00   0.50    0.50    --   90.00  46.00   0.00   52
  8  \w     75.00 110.00   0.50    0.50    --   90.00  46.00-150.00   70
  9  \w     54.00  80.00   0.50    0.50    --   90.00  37.00-180.00   52
 10  \w    138.00 164.00   0.50    0.50    --   90.00  46.00  60.00   52
 11  \w      1.00  69.00   0.50    0.50    --   90.00   9.00-150.00  136
 12  \w    118.00 172.00   0.50    0.50    --   90.00  46.00-150.00  108
 13  \w    142.00 178.00   0.50    0.50    --   90.00  28.00-120.00   72
 14  \w     36.00 101.00   0.50    0.50    --   90.00  18.00 150.00  130
 15  \w     74.00 122.00   0.50    0.50    --   90.00  46.00  60.00   96
 16  \w    100.00 172.00   0.50    0.50    --   90.00  46.00 -90.00  144
 17  \w     76.00 118.00   0.50    0.50    --   90.00  46.00  90.00   84
 18  \w     15.00  40.00   0.50    0.50    --   90.00  46.00  90.00   50
 19  \w    114.00 174.00   0.50    0.50    --   90.00  46.00 -30.00  120
 20  \w     15.00  41.00   0.50    0.50    --   90.00  37.00  30.00   52
 21  \w     81.00 106.00   0.50    0.50    --   90.00  37.00  30.00   50
 22  \w    133.00 163.00   0.50    0.50    --   90.00  37.00  30.00   60
 23  \w      3.00  64.00   0.50    0.50    --   90.00  46.00  60.00  122
 24  \w    125.00 178.00   0.50    0.50    --   90.00   9.00-150.00  106
 25  \w    102.00 130.00   0.50    0.50    --   90.00  28.00   0.00   56
 26  \w      1.00 112.00   0.50    0.50    --   90.00  28.00-120.00  222
 27  \w    123.00 179.00   0.50    0.50    --   90.00  46.00 -60.00  112
 28  \w     83.00 179.00   0.50    0.50    --   90.00  46.00 120.00  192
 29  \w     17.00  42.00   0.50    0.50    --   90.00  37.00   0.00   50
 30  \w    106.00 131.00   0.50    0.50    --   90.00  18.00 150.00   50
 31  \w     12.00  37.00   0.50    0.50    --   90.00  46.00 -60.00   50
 32  \w    101.00 172.00   0.50    0.50    --   90.00  46.00   0.00  142
 33  \w    139.00 164.00   0.50    0.50    --   90.00  37.00   0.00   50
 34  \w    134.00 159.00   0.50    0.50    --   90.00  46.00  30.00   50
 35  \w     54.00  80.00   0.50    0.50    --   90.00  46.00-180.00   52
 36  \w    118.00 161.00   0.50    0.50    --   90.00  46.00-180.00   86
 37  \w     32.00  61.00   0.50    0.50    --   90.00  46.00 -90.00   58
 38  \w      1.00  43.00   0.50    0.50    --   90.00  37.00-180.00   84
 39  \w      4.00 173.00   0.50    0.50    --   90.00  53.00 119.66  338
;
_diffrn_measurement_device 'four-circle diffractometer'
_diffrn_measurement_device_type 'XtaLAB AFC11 (RINC): quarter-chi single'
_diffrn_measurement_method '\w scans'
_diffrn_orient_matrix_type 'CrysAlisPro convention (1999,Acta A55,543-557)'
_diffrn_orient_matrix_UB_11 0.0785379000
_diffrn_orient_matrix_UB_12 -0.0784491000
_diffrn_orient_matrix_UB_13 0.0579526000
_diffrn_orient_matrix_UB_21 -0.0845098000
_diffrn_orient_matrix_UB_22 -0.0380546000
_diffrn_orient_matrix_UB_23 -0.1480222000
_diffrn_orient_matrix_UB_31 0.1521061000
_diffrn_orient_matrix_UB_32 0.0193831000
_diffrn_orient_matrix_UB_33 -0.0560775000
_diffrn_radiation_monochromator mirror
_diffrn_radiation_probe x-ray
_diffrn_radiation_type 'Cu K\a'
_diffrn_radiation_wavelength 1.54184
_diffrn_reflns_av_R_equivalents 0.0166
_diffrn_reflns_av_unetI/netI 0.0099
_diffrn_reflns_Laue_measured_fraction_full 0.985
_diffrn_reflns_Laue_measured_fraction_max 0.985
_diffrn_reflns_limit_h_max 9
_diffrn_reflns_limit_h_min -8
_diffrn_reflns_limit_k_max 20
_diffrn_reflns_limit_k_min -20
_diffrn_reflns_limit_l_max 11
_diffrn_reflns_limit_l_min -11
_diffrn_reflns_number 17264
_diffrn_reflns_point_group_measured_fraction_full 0.985
_diffrn_reflns_point_group_measured_fraction_max 0.985
_diffrn_reflns_theta_full 66.599
_diffrn_reflns_theta_max 66.599
_diffrn_reflns_theta_min 6.787
_diffrn_source 'Rotating-anode X-ray tube'
_diffrn_source_type 'Rigaku (Cu) X-ray Source'
_exptl_absorpt_coefficient_mu 4.720
_exptl_absorpt_correction_T_max 1.00000
_exptl_absorpt_correction_T_min 0.71258
_exptl_absorpt_correction_type multi-scan
_exptl_absorpt_process_details
;
CrysAlisPro 1.171.40.78a (Rigaku Oxford Diffraction, 2020)
Empirical absorption correction using spherical harmonics,
 implemented in SCALE3 ABSPACK scaling algorithm.
;
_exptl_crystal_colour 'clear light yellow'
_exptl_crystal_colour_lustre clear
_exptl_crystal_colour_modifier light
_exptl_crystal_colour_primary yellow
_exptl_crystal_density_diffrn 1.848
_exptl_crystal_description prism
_exptl_crystal_F_000 744
_exptl_crystal_recrystallization_method 'Re-crystallisation from solvent: methanol and water'
_refine_diff_density_max 0.333
_refine_diff_density_min -0.276
_refine_diff_density_rms 0.051
_refine_ls_extinction_method none
_refine_ls_goodness_of_fit_ref 1.058
_refine_ls_hydrogen_treatment constr
_refine_ls_matrix_type full
_refine_ls_number_parameters 199
_refine_ls_number_reflns 2299
_refine_ls_number_restraints 0
_refine_ls_restrained_S_all 1.058
_refine_ls_R_factor_all 0.0229
_refine_ls_R_factor_gt 0.0222
_refine_ls_shift/su_max 0.000
_refine_ls_shift/su_mean 0.000
_refine_ls_structure_factor_coef Fsqd
_refine_ls_weighting_details 'w=1/[\s^2^(Fo^2^)+(0.0242P)^2^+1.0798P] where P=(Fo^2^+2Fc^2^)/3'
_refine_ls_weighting_scheme calc
_refine_ls_wR_factor_gt 0.0546
_refine_ls_wR_factor_ref 0.0551
_reflns_Friedel_coverage 0.000
_reflns_number_gt 2257
_reflns_number_total 2299
_reflns_threshold_expression 'I > 2\s(I)'
_cod_data_source_file d3sc01161e2.cif
_cod_data_source_block cl-zn2-(no3)
_cod_depositor_comments 'Adding full bibliography for 1569205--1569212.cif.'
_cod_database_code 1569210
_shelx_shelxl_version_number 2018/1
_chemical_oxdiff_formula 'C H O N Zn Cl'
_shelx_space_group_comment
;
The symmetry employed for this shelxl refinement is uniquely defined
by the following loop, which should always be used as a source of
symmetry information in preference to the above space-group names.
They are only intended as comments.
;
_reflns_odcompleteness_completeness 98.03
_reflns_odcompleteness_iscentric 1
_reflns_odcompleteness_theta 66.97
_olex2_refinement_description
;
1. Fixed Uiso
 At 1.2 times of:
  All C(H) groups, All C(H,H) groups, All C(H,H,H,H) groups
 At 1.5 times of:
  All O(H,H) groups
2. Uiso/Uaniso restraints and constraints
Uanis(C10A) = Uanis(C10)
Uanis(C9A) = Uanis(C9)
3. Others
 Sof(H11C)=Sof(H11D)=Sof(C10A)=Sof(H10C)=Sof(H10D)=1-FVAR(1)
 Sof(H11A)=Sof(H11B)=Sof(C10)=Sof(H10A)=Sof(H10B)=FVAR(1)
 Sof(C9A)=Sof(H9AA)=Sof(H9AB)=1-FVAR(2)
 Sof(C9)=Sof(H9A)=Sof(H9B)=FVAR(2)
4.a Rotating group:
 O2W(H2WA,H2WB)
4.b Secondary CH2 refined with riding coordinates:
 C9(H9A,H9B), C11(H11A,H11B), C11(H11C,H11D), C10(H10A,H10B), C10A(H10C,H10D),
 C9A(H9AA,H9AB)
4.c Aromatic/amide H refined with riding coordinates:
 C2(H2), C7(H7), C6(H6), C8(H8)
;
_olex2_submission_special_instructions 'No special instructions were received'
_oxdiff_exptl_absorpt_empirical_details
;
Empirical correction (ABSPACK) includes:
- Absorption correction using spherical harmonics
- Frame scaling
;
_oxdiff_exptl_absorpt_empirical_full_max 2.021
_oxdiff_exptl_absorpt_empirical_full_min 0.760

loop_
_space_group_symop_operation_xyz
'x, y, z'
'-x+1/2, y+1/2, -z+1/2'
'-x, -y, -z'
'x-1/2, -y-1/2, z-1/2'

loop_
_atom_site_label
_atom_site_type_symbol
_atom_site_fract_x
_atom_site_fract_y
_atom_site_fract_z
_atom_site_U_iso_or_equiv
_atom_site_adp_type
_atom_site_occupancy
_atom_site_site_symmetry_order
_atom_site_calc_flag
_atom_site_refinement_flags_posn
_atom_site_refinement_flags_adp
_atom_site_refinement_flags_occupancy
_atom_site_disorder_assembly
_atom_site_disorder_group
Zn1 Zn 0.00337(3) 0.08473(2) 0.07338(2) 0.02253(9) Uani 1 1 d . . . . .
Cl1 Cl -0.86644(5) 0.03667(3) -0.34717(6) 0.04038(14) Uani 1 1 d . . . . .
O1 O -0.15309(14) 0.00916(6) -0.06540(13) 0.0229(3) Uani 1 1 d . . . . .
O2W O 0.06572(16) 0.15348(7) -0.07643(14) 0.0315(3) Uani 1 1 d . . . . .
H2WA H 0.076010 0.199984 -0.045531 0.047 Uiso 1 1 d R U . . .
H2WB H -0.014211 0.155095 -0.153561 0.047 Uiso 1 1 d R U . . .
O4 O -0.37325(17) 0.19905(8) -0.48476(16) 0.0393(3) Uani 1 1 d . . . . .
N2 N -0.20141(19) 0.14052(9) 0.10632(17) 0.0314(4) Uani 1 1 d . . . . .
N1 N 0.16195(18) 0.11630(8) 0.26971(15) 0.0239(3) Uani 1 1 d . . . . .
N3 N -0.2391(2) 0.19346(9) -0.38738(17) 0.0316(4) Uani 1 1 d . . . . .
O3 O -0.14913(19) 0.25176(9) -0.35051(18) 0.0486(4) Uani 1 1 d . . . . .
O5 O -0.1976(2) 0.13027(9) -0.32774(18) 0.0500(4) Uani 1 1 d . . . . .
C4 C -0.3118(2) 0.01677(9) -0.13101(18) 0.0216(3) Uani 1 1 d . . . . .
C2 C -0.5601(2) -0.02215(10) -0.3197(2) 0.0287(4) Uani 1 1 d . . . . .
H2 H -0.609553 -0.052385 -0.400756 0.034 Uiso 1 1 calc R U . . .
C7 C -0.3518(2) 0.12656(10) 0.03643(19) 0.0269(4) Uani 1 1 d . . . . .
H7 H -0.432372 0.154610 0.065633 0.032 Uiso 1 1 calc R U . . .
C6 C -0.5816(2) 0.07709(10) -0.1502(2) 0.0270(4) Uani 1 1 d . . . . .
H6 H -0.646252 0.112308 -0.115441 0.032 Uiso 1 1 calc R U . . .
C3 C -0.3904(2) -0.03048(10) -0.25211(19) 0.0241(4) Uani 1 1 d . . . . .
C5 C -0.4116(2) 0.07224(10) -0.08288(19) 0.0233(3) Uani 1 1 d . . . . .
C1 C -0.6540(2) 0.03031(11) -0.2673(2) 0.0290(4) Uani 1 1 d . . . . .
C9 C -0.1735(3) 0.20689(19) 0.2114(3) 0.0317(7) Uani 0.832(8) 1 d . . P A 1
H9A H -0.278583 0.223240 0.226507 0.038 Uiso 0.832(8) 1 calc R U P A 1
H9B H -0.127045 0.250278 0.170506 0.038 Uiso 0.832(8) 1 calc R U P A 1
C8 C 0.3088(2) 0.08962(10) 0.31707(19) 0.0259(4) Uani 1 1 d . . . . .
H8 H 0.371562 0.110817 0.404453 0.031 Uiso 1 1 calc R U . . .
C11 C 0.1214(2) 0.18056(11) 0.3579(2) 0.0312(4) Uani 1 1 d . . . . .
H11A H 0.151939 0.229247 0.320848 0.037 Uiso 0.825(4) 1 calc R U P B 1
H11B H 0.187606 0.174987 0.458185 0.037 Uiso 0.825(4) 1 calc R U P B 1
H11C H 0.211499 0.217777 0.377654 0.037 Uiso 0.175(4) 1 calc R U P B 2
H11D H 0.113451 0.160013 0.451048 0.037 Uiso 0.175(4) 1 calc R U P B 2
C10 C -0.0567(3) 0.18402(13) 0.3567(2) 0.0281(5) Uani 0.825(4) 1 d . . P A 1
H10A H -0.068971 0.220887 0.430441 0.034 Uiso 0.825(4) 1 calc R U P B 1
H10B H -0.089640 0.133552 0.384406 0.034 Uiso 0.825(4) 1 calc R U P B 1
C10A C -0.0433(13) 0.2236(6) 0.2831(12) 0.0281(5) Uani 0.175(4) 1 d . . P A 2
H10C H -0.055668 0.266444 0.345574 0.034 Uiso 0.175(4) 1 calc R U P B 2
H10D H -0.032346 0.245520 0.191892 0.034 Uiso 0.175(4) 1 calc R U P B 2
C9A C -0.2003(18) 0.1764(10) 0.2502(17) 0.0317(7) Uani 0.168(8) 1 d . . P A 2
H9AA H -0.196275 0.137223 0.324508 0.038 Uiso 0.168(8) 1 calc R U P A 2
H9AB H -0.296707 0.209037 0.242129 0.038 Uiso 0.168(8) 1 calc R U P A 2

loop_
_atom_site_aniso_label
_atom_site_aniso_U_11
_atom_site_aniso_U_22
_atom_site_aniso_U_33
_atom_site_aniso_U_23
_atom_site_aniso_U_13
_atom_site_aniso_U_12
Zn1 0.02114(14) 0.02094(13) 0.02311(14) -0.00432(8) 0.00167(9) 0.00162(8)
Cl1 0.0191(2) 0.0449(3) 0.0494(3) -0.0044(2) -0.0045(2) 0.00244(18)
O1 0.0180(6) 0.0210(6) 0.0263(6) -0.0032(5) 0.0002(5) 0.0012(4)
O2W 0.0359(7) 0.0276(6) 0.0280(6) 0.0010(5) 0.0031(5) -0.0003(5)
O4 0.0311(7) 0.0328(7) 0.0451(8) -0.0009(6) -0.0054(6) 0.0015(6)
N2 0.0280(8) 0.0343(8) 0.0283(8) -0.0100(7) 0.0012(6) 0.0071(7)
N1 0.0235(8) 0.0233(7) 0.0238(7) -0.0036(6) 0.0044(6) -0.0018(6)
N3 0.0303(8) 0.0367(9) 0.0293(8) -0.0001(7) 0.0104(7) 0.0049(7)
O3 0.0411(9) 0.0440(9) 0.0554(9) -0.0114(7) 0.0033(7) -0.0091(7)
O5 0.0493(9) 0.0447(9) 0.0526(9) 0.0193(7) 0.0075(8) 0.0052(7)
C4 0.0193(8) 0.0207(8) 0.0235(8) 0.0042(6) 0.0034(7) -0.0013(6)
C2 0.0244(9) 0.0280(9) 0.0297(9) -0.0004(7) 0.0000(7) -0.0042(7)
C7 0.0247(9) 0.0287(9) 0.0271(9) 0.0009(7) 0.0065(7) 0.0075(7)
C6 0.0226(9) 0.0260(9) 0.0323(9) 0.0044(7) 0.0073(7) 0.0028(7)
C3 0.0208(9) 0.0236(8) 0.0261(8) 0.0019(7) 0.0031(7) -0.0025(7)
C5 0.0217(9) 0.0227(8) 0.0244(8) 0.0036(7) 0.0043(7) 0.0008(7)
C1 0.0169(9) 0.0314(9) 0.0349(10) 0.0047(8) 0.0003(7) -0.0001(7)
C9 0.0333(12) 0.0254(16) 0.0343(14) -0.0095(12) 0.0054(10) 0.0047(11)
C8 0.0251(9) 0.0268(9) 0.0235(9) -0.0034(7) 0.0025(7) -0.0064(7)
C11 0.0327(10) 0.0303(9) 0.0287(9) -0.0116(8) 0.0046(8) -0.0020(8)
C10 0.0311(12) 0.0277(11) 0.0267(11) -0.0072(8) 0.0097(9) -0.0012(9)
C10A 0.0311(12) 0.0277(11) 0.0267(11) -0.0072(8) 0.0097(9) -0.0012(9)
C9A 0.0333(12) 0.0254(16) 0.0343(14) -0.0095(12) 0.0054(10) 0.0047(11)

loop_
_atom_type_symbol
_atom_type_description
_atom_type_scat_dispersion_real
_atom_type_scat_dispersion_imag
_atom_type_scat_source
C C 0.0181 0.0091 'International Tables Vol C Tables 4.2.6.8 and 6.1.1.4'
H H 0.0000 0.0000 'International Tables Vol C Tables 4.2.6.8 and 6.1.1.4'
Cl Cl 0.3639 0.7018 'International Tables Vol C Tables 4.2.6.8 and 6.1.1.4'
N N 0.0311 0.0180 'International Tables Vol C Tables 4.2.6.8 and 6.1.1.4'
O O 0.0492 0.0322 'International Tables Vol C Tables 4.2.6.8 and 6.1.1.4'
Zn Zn -1.5491 0.6778 'International Tables Vol C Tables 4.2.6.8 and 6.1.1.4'

loop_
_geom_angle_atom_site_label_1
_geom_angle_atom_site_label_2
_geom_angle_atom_site_label_3
_geom_angle
_geom_angle_site_symmetry_1
_geom_angle_site_symmetry_3
_geom_angle_publ_flag
O1 Zn1 O1 76.65(5) . 3 ?
O1 Zn1 N2 88.76(5) . . ?
O2W Zn1 O1 99.31(5) . . ?
O2W Zn1 O1 99.34(5) . 3 ?
O2W Zn1 N2 102.27(6) . . ?
O2W Zn1 N1 104.82(5) . . ?
N2 Zn1 O1 155.61(6) . 3 ?
N1 Zn1 O1 153.79(5) . . ?
N1 Zn1 O1 89.32(5) . 3 ?
N1 Zn1 N2 95.91(6) . . ?
Zn1 O1 Zn1 103.35(5) . 3 ?
C4 O1 Zn1 127.49(10) . 3 ?
C4 O1 Zn1 129.13(10) . . ?
Zn1 O2W H2WA 109.4 . . ?
Zn1 O2W H2WB 109.4 . . ?
H2WA O2W H2WB 104.5 . . ?
C7 N2 Zn1 125.25(12) . . ?
C7 N2 C9 116.58(16) . . ?
C7 N2 C9A 108.5(6) . . ?
C9 N2 Zn1 117.98(14) . . ?
C9A N2 Zn1 121.8(5) . . ?
C8 N1 Zn1 123.64(12) . . ?
C8 N1 C11 114.49(15) . . ?
C11 N1 Zn1 121.35(11) . . ?
O3 N3 O4 119.99(16) . . ?
O5 N3 O4 119.58(17) . . ?
O5 N3 O3 120.42(17) . . ?
O1 C4 C3 121.25(15) . . ?
O1 C4 C5 121.41(15) . . ?
C3 C4 C5 117.34(15) . . ?
C3 C2 H2 119.7 . . ?
C1 C2 H2 119.7 . . ?
C1 C2 C3 120.63(17) . . ?
N2 C7 H7 116.1 . . ?
N2 C7 C5 127.85(16) . . ?
C5 C7 H7 116.1 . . ?
C5 C6 H6 119.7 . . ?
C1 C6 H6 119.7 . . ?
C1 C6 C5 120.68(17) . . ?
C4 C3 C8 125.22(16) . 3 ?
C2 C3 C4 120.47(16) . . ?
C2 C3 C8 114.31(16) . 3 ?
C4 C5 C7 124.94(15) . . ?
C6 C5 C4 120.47(16) . . ?
C6 C5 C7 114.59(16) . . ?
C2 C1 Cl1 120.00(14) . . ?
C2 C1 C6 120.34(16) . . ?
C6 C1 Cl1 119.65(14) . . ?
N2 C9 H9A 109.5 . . ?
N2 C9 H9B 109.5 . . ?
N2 C9 C10 110.8(2) . . ?
H9A C9 H9B 108.1 . . ?
C10 C9 H9A 109.5 . . ?
C10 C9 H9B 109.5 . . ?
N1 C8 C3 128.39(16) . 3 ?
N1 C8 H8 115.8 . . ?
C3 C8 H8 115.8 3 . ?
N1 C11 H11A 108.8 . . ?
N1 C11 H11B 108.8 . . ?
N1 C11 H11C 108.8 . . ?
N1 C11 H11D 108.8 . . ?
N1 C11 C10 113.87(15) . . ?
N1 C11 C10A 114.0(4) . . ?
H11A C11 H11B 107.7 . . ?
H11C C11 H11D 107.7 . . ?
C10 C11 H11A 108.8 . . ?
C10 C11 H11B 108.8 . . ?
C10A C11 H11C 108.8 . . ?
C10A C11 H11D 108.8 . . ?
C9 C10 H10A 108.5 . . ?
C9 C10 H10B 108.5 . . ?
C11 C10 C9 114.9(2) . . ?
C11 C10 H10A 108.5 . . ?
C11 C10 H10B 108.5 . . ?
H10A C10 H10B 107.5 . . ?
C11 C10A H10C 108.0 . . ?
C11 C10A H10D 108.0 . . ?
H10C C10A H10D 107.3 . . ?
C9A C10A C11 117.1(10) . . ?
C9A C10A H10C 108.0 . . ?
C9A C10A H10D 108.0 . . ?
N2 C9A C10A 101.9(12) . . ?
N2 C9A H9AA 111.4 . . ?
N2 C9A H9AB 111.4 . . ?
C10A C9A H9AA 111.4 . . ?
C10A C9A H9AB 111.4 . . ?
H9AA C9A H9AB 109.3 . . ?

loop_
_geom_bond_atom_site_label_1
_geom_bond_atom_site_label_2
_geom_bond_distance
_geom_bond_site_symmetry_2
_geom_bond_publ_flag
Zn1 O1 2.0612(11) 3 ?
Zn1 O1 2.0568(11) . ?
Zn1 O2W 2.0216(13) . ?
Zn1 N2 2.0604(15) . ?
Zn1 N1 2.0522(14) . ?
Cl1 C1 1.7418(17) . ?
O1 C4 1.315(2) . ?
O2W H2WA 0.8502 . ?
O2W H2WB 0.8506 . ?
O4 N3 1.254(2) . ?
N2 C7 1.280(2) . ?
N2 C9 1.494(3) . ?
N2 C9A 1.495(14) . ?
N1 C8 1.277(2) . ?
N1 C11 1.480(2) . ?
N3 O3 1.250(2) . ?
N3 O5 1.235(2) . ?
C4 C3 1.419(2) . ?
C4 C5 1.423(2) . ?
C2 H2 0.9300 . ?
C2 C3 1.402(2) . ?
C2 C1 1.375(3) . ?
C7 H7 0.9300 . ?
C7 C5 1.451(2) . ?
C6 H6 0.9300 . ?
C6 C5 1.399(3) . ?
C6 C1 1.376(3) . ?
C3 C8 1.452(3) 3 ?
C9 H9A 0.9700 . ?
C9 H9B 0.9700 . ?
C9 C10 1.515(4) . ?
C8 H8 0.9300 . ?
C11 H11A 0.9700 . ?
C11 H11B 0.9700 . ?
C11 H11C 0.9700 . ?
C11 H11D 0.9700 . ?
C11 C10 1.489(3) . ?
C11 C10A 1.560(11) . ?
C10 H10A 0.9700 . ?
C10 H10B 0.9700 . ?
C10A H10C 0.9700 . ?
C10A H10D 0.9700 . ?
C10A C9A 1.51(2) . ?
C9A H9AA 0.9700 . ?
C9A H9AB 0.9700 . ?

loop_
_geom_torsion_atom_site_label_1
_geom_torsion_atom_site_label_2
_geom_torsion_atom_site_label_3
_geom_torsion_atom_site_label_4
_geom_torsion
_geom_torsion_site_symmetry_1
_geom_torsion_site_symmetry_2
_geom_torsion_site_symmetry_3
_geom_torsion_site_symmetry_4
_geom_torsion_publ_flag
Zn1 O1 C4 C3 162.89(12) . . . . ?
Zn1 O1 C4 C3 -19.3(2) 3 . . . ?
Zn1 O1 C4 C5 -17.6(2) . . . . ?
Zn1 O1 C4 C5 160.27(12) 3 . . . ?
Zn1 N2 C7 C5 -2.7(3) . . . . ?
Zn1 N2 C9 C10 -51.6(3) . . . . ?
Zn1 N2 C9A C10A 49.4(13) . . . . ?
Zn1 N1 C8 C3 -4.1(3) . . . 3 ?
Zn1 N1 C11 C10 38.4(2) . . . . ?
Zn1 N1 C11 C10A -3.7(5) . . . . ?
O1 C4 C3 C2 179.29(15) . . . . ?
O1 C4 C3 C8 -0.9(3) . . . 3 ?
O1 C4 C5 C7 2.0(3) . . . . ?
O1 C4 C5 C6 -177.23(15) . . . . ?
N2 C7 C5 C4 8.7(3) . . . . ?
N2 C7 C5 C6 -171.95(18) . . . . ?
N2 C9 C10 C11 76.6(3) . . . . ?
N1 C11 C10 C9 -68.9(2) . . . . ?
N1 C11 C10A C9A 61.5(10) . . . . ?
C7 N2 C9 C10 133.1(2) . . . . ?
C7 N2 C9A C10A -153.1(7) . . . . ?
C3 C4 C5 C7 -178.40(16) . . . . ?
C3 C4 C5 C6 2.3(2) . . . . ?
C3 C2 C1 Cl1 -176.97(14) . . . . ?
C3 C2 C1 C6 2.0(3) . . . . ?
C5 C4 C3 C2 -0.3(2) . . . . ?
C5 C4 C3 C8 179.53(16) . . . 3 ?
C5 C6 C1 Cl1 179.07(13) . . . . ?
C5 C6 C1 C2 0.1(3) . . . . ?
C1 C2 C3 C4 -1.9(3) . . . . ?
C1 C2 C3 C8 178.30(16) . . . 3 ?
C1 C6 C5 C4 -2.3(3) . . . . ?
C1 C6 C5 C7 178.34(16) . . . . ?
C9 N2 C7 C5 172.2(2) . . . . ?
C8 N1 C11 C10 -149.57(18) . . . . ?
C8 N1 C11 C10A 168.4(5) . . . . ?
C11 N1 C8 C3 -175.99(17) . . . 3 ?
C11 C10A C9A N2 -84.4(12) . . . . ?
C9A N2 C7 C5 -159.2(8) . . . . ?
